data_4515634
loop_
_publ_author_name
'Mondal, Atanu'
'Hazra, Raju'
'Grover, Jagdeep'
'Raghu, Moluguri'
'Ramasastry, S. S. V.'

_publ_section_title
;
 Organophosphine-Catalyzed Intramolecular Hydroacylation of Activated
 Alkynes
;
_journal_issue 4
_journal_name_full 'ACS Catalysis'
_journal_page_first 2748
_journal_paper_doi 10.1021/acscatal.8b00397
_journal_volume 8
_journal_year 2018
_chemical_formula_moiety 'C23 H16 O2'
_chemical_formula_sum 'C23 H16 O2'
_chemical_formula_weight 324.36
_space_group_crystal_system monoclinic
_space_group_IT_number 15
_space_group_name_Hall '-C 2yc'
_space_group_name_H-M_alt 'C 1 2/c 1'
_atom_sites_solution_hydrogens geom
_atom_sites_solution_primary dual
_audit_creation_date 2017-11-09
_audit_creation_method
;
Olex2 1.2
(compiled 2017.08.10 svn.r3458 for OlexSys, GUI svn.r5381)
;
_cell_angle_alpha 90
_cell_angle_beta 99.090(8)
_cell_angle_gamma 90
_cell_formula_units_Z 8
_cell_length_a 15.5099(15)
_cell_length_b 7.5217(8)
_cell_length_c 28.568(3)
_cell_measurement_reflns_used 1093
_cell_measurement_temperature 273
_cell_measurement_theta_max 23.4350
_cell_measurement_theta_min 2.9090
_cell_volume 3290.9(6)
_computing_cell_refinement 'CrysAlisPro 1.171.39.35c (Rigaku OD, 2017)'
_computing_data_collection 'CrysAlisPro 1.171.39.35c (Rigaku OD, 2017)'
_computing_data_reduction 'CrysAlisPro 1.171.39.35c (Rigaku OD, 2017)'
_computing_molecular_graphics 'Olex2 (Dolomanov et al., 2009)'
_computing_publication_material 'Olex2 (Dolomanov et al., 2009)'
_computing_structure_refinement 'ShelXL (Sheldrick, 2015)'
_computing_structure_solution 'ShelXT (Sheldrick, 2015)'
_diffrn_ambient_temperature 273
_diffrn_detector 'CCD plate'
_diffrn_measured_fraction_theta_full 1.000
_diffrn_measured_fraction_theta_max 1.000
_diffrn_measurement_details
;
List of Runs (angles in degrees, time in seconds):

  # Type    Start    End  Width  t~exp~   \w     \q     \k     \f   Frames
--------------------------------------------------------------------------
  1  \w    -13.00  18.80   0.30   15.00    --   29.89  54.00-150.00  106
  2  \w    -66.00 115.20   0.30   15.00    --   29.89  54.00  90.00  604
;
_diffrn_measurement_device 'two-circle diffractometer'
_diffrn_measurement_device_type 'XtaLAB Mini (ROW)'
_diffrn_measurement_method '\w scans'
_diffrn_orient_matrix_type 'CrysAlisPro convention (1999,Acta A55,543-557)'
_diffrn_orient_matrix_UB_11 -0.0113133000
_diffrn_orient_matrix_UB_12 0.0036228000
_diffrn_orient_matrix_UB_13 -0.0250342000
_diffrn_orient_matrix_UB_21 0.0341975000
_diffrn_orient_matrix_UB_22 -0.0603904000
_diffrn_orient_matrix_UB_23 -0.0023263000
_diffrn_orient_matrix_UB_31 -0.0290913000
_diffrn_orient_matrix_UB_32 -0.0723446000
_diffrn_orient_matrix_UB_33 0.0006768000
_diffrn_radiation_monochromator graphite
_diffrn_radiation_probe x-ray
_diffrn_radiation_type MoK\a
_diffrn_radiation_wavelength 0.71073
_diffrn_reflns_av_R_equivalents 0.0256
_diffrn_reflns_av_unetI/netI 0.0427
_diffrn_reflns_Laue_measured_fraction_full 1.000
_diffrn_reflns_Laue_measured_fraction_max 1.000
_diffrn_reflns_limit_h_max 16
_diffrn_reflns_limit_h_min -18
_diffrn_reflns_limit_k_max 8
_diffrn_reflns_limit_k_min -6
_diffrn_reflns_limit_l_max 32
_diffrn_reflns_limit_l_min -33
_diffrn_reflns_number 5337
_diffrn_reflns_point_group_measured_fraction_full 1.000
_diffrn_reflns_point_group_measured_fraction_max 1.000
_diffrn_reflns_theta_full 25.000
_diffrn_reflns_theta_max 25.026
_diffrn_reflns_theta_min 2.660
_diffrn_source 'fine-focus sealed X-ray tube'
_diffrn_source_type 'Rigaku (Mo) X-ray Source'
_exptl_absorpt_coefficient_mu 0.083
_exptl_absorpt_correction_T_max 1.00000
_exptl_absorpt_correction_T_min 0.95171
_exptl_absorpt_correction_type multi-scan
_exptl_absorpt_process_details
;
CrysAlisPro 1.171.39.35c (Rigaku Oxford Diffraction, 2017)
Empirical absorption correction using spherical harmonics,
 implemented in SCALE3 ABSPACK scaling algorithm.
;
_exptl_crystal_colour clear
_exptl_crystal_colour_lustre clear
_exptl_crystal_density_diffrn 1.309
_exptl_crystal_description block
_exptl_crystal_F_000 1360
_exptl_crystal_size_max 0.2
_exptl_crystal_size_mid 0.15
_exptl_crystal_size_min 0.12
_refine_diff_density_max 0.198
_refine_diff_density_min -0.186
_refine_diff_density_rms 0.044
_refine_ls_extinction_method none
_refine_ls_goodness_of_fit_ref 1.081
_refine_ls_hydrogen_treatment constr
_refine_ls_matrix_type full
_refine_ls_number_parameters 227
_refine_ls_number_reflns 2902
_refine_ls_number_restraints 0
_refine_ls_restrained_S_all 1.081
_refine_ls_R_factor_all 0.0770
_refine_ls_R_factor_gt 0.0544
_refine_ls_shift/su_max 0.000
_refine_ls_shift/su_mean 0.000
_refine_ls_structure_factor_coef Fsqd
_refine_ls_weighting_details 'w=1/[\s^2^(Fo^2^)+(0.0780P)^2^+0.5910P] where P=(Fo^2^+2Fc^2^)/3'
_refine_ls_weighting_scheme calc
_refine_ls_wR_factor_gt 0.1377
_refine_ls_wR_factor_ref 0.1651
_reflns_Friedel_coverage 0.000
_reflns_number_gt 2047
_reflns_number_total 2902
_reflns_threshold_expression 'I > 2\s(I)'
_cod_data_source_file cs8b00397_si_002.cif
_cod_data_source_block am03tol
_cod_database_code 4515634
_shelx_shelxl_version_number 2014/7
_chemical_oxdiff_formula 'C11 H10 N O'
_shelx_space_group_comment
;
The symmetry employed for this shelxl refinement is uniquely defined
by the following loop, which should always be used as a source of
symmetry information in preference to the above space-group names.
They are only intended as comments.
;
_shelx_estimated_absorpt_t_max 0.990
_shelx_estimated_absorpt_t_min 0.984
_reflns_odcompleteness_completeness 99.90
_reflns_odcompleteness_iscentric 1
_reflns_odcompleteness_theta 24.97
_olex2_refinement_description
;
1. Fixed Uiso
 At 1.2 times of:
  All C(H) groups
 At 1.5 times of:
  All C(H,H,H) groups
2.a Aromatic/amide H refined with riding coordinates:
 C18(H18), C16(H16), C6(H6), C22(H22), C9(H9), C3(H3), C12(H12), C20(H20),
 C21(H21), C5(H5), C4(H4), C10(H10), C11(H11)
2.b Idealised Me refined as rotating group:
 C23(H23A,H23B,H23C)
;
_olex2_submission_original_sample_id am03tol
_olex2_submission_special_instructions 'No special instructions were received'
_oxdiff_exptl_absorpt_empirical_details
;
Empirical correction (ABSPACK) includes:
- Absorption correction using spherical harmonics
- Frame scaling
;
_oxdiff_exptl_absorpt_empirical_full_max 1.179
_oxdiff_exptl_absorpt_empirical_full_min 0.797

loop_
_space_group_symop_operation_xyz
'x, y, z'
'-x, y, -z+1/2'
'x+1/2, y+1/2, z'
'-x+1/2, y+1/2, -z+1/2'
'-x, -y, -z'
'x, -y, z-1/2'
'-x+1/2, -y+1/2, -z'
'x+1/2, -y+1/2, z-1/2'

loop_
_atom_site_label
_atom_site_type_symbol
_atom_site_fract_x
_atom_site_fract_y
_atom_site_fract_z
_atom_site_U_iso_or_equiv
_atom_site_adp_type
_atom_site_occupancy
_atom_site_site_symmetry_order
_atom_site_calc_flag
_atom_site_refinement_flags_posn
O2 O 0.60428(10) 0.2569(2) 0.38544(6) 0.0638(5) Uani 1 1 d .
O1 O 0.31419(11) 0.2240(3) 0.39708(6) 0.0705(5) Uani 1 1 d .
C15 C 0.46441(13) 0.2977(3) 0.40808(8) 0.0499(6) Uani 1 1 d .
C2 C 0.36708(13) 0.2765(3) 0.32574(8) 0.0493(6) Uani 1 1 d .
C7 C 0.40380(13) 0.4082(3) 0.29999(7) 0.0499(6) Uani 1 1 d .
C13 C 0.53116(13) 0.5231(3) 0.35797(7) 0.0495(5) Uani 1 1 d .
C8 C 0.46019(13) 0.5557(3) 0.32203(7) 0.0496(5) Uani 1 1 d .
C14 C 0.53928(13) 0.3490(3) 0.38307(7) 0.0485(5) Uani 1 1 d .
C18 C 0.61995(15) 0.3900(3) 0.49132(8) 0.0537(6) Uani 1 1 d .
H18 H 0.6242 0.4507 0.4634 0.064 Uiso 1 1 calc R
C16 C 0.47166(15) 0.2710(3) 0.45486(8) 0.0513(6) Uani 1 1 d .
H16 H 0.4202 0.2334 0.4646 0.062 Uiso 1 1 calc R
C17 C 0.54514(15) 0.2895(3) 0.49375(8) 0.0521(6) Uani 1 1 d .
C19 C 0.68809(15) 0.4029(3) 0.52890(8) 0.0536(6) Uani 1 1 d .
C1 C 0.37681(14) 0.2688(3) 0.37857(8) 0.0526(6) Uani 1 1 d .
C6 C 0.38836(14) 0.3984(4) 0.25054(8) 0.0591(6) Uani 1 1 d .
H6 H 0.4108 0.4865 0.2331 0.071 Uiso 1 1 calc R
C22 C 0.53863(17) 0.2042(3) 0.53639(8) 0.0590(6) Uani 1 1 d .
H22 H 0.4886 0.1401 0.5395 0.071 Uiso 1 1 calc R
C9 C 0.45240(16) 0.7265(3) 0.30235(9) 0.0605(6) Uani 1 1 d .
H9 H 0.4053 0.7525 0.2790 0.073 Uiso 1 1 calc R
C3 C 0.31625(14) 0.1428(4) 0.30104(9) 0.0603(6) Uani 1 1 d .
H3 H 0.2894 0.0590 0.3179 0.072 Uiso 1 1 calc R
C12 C 0.59409(16) 0.6529(4) 0.37071(8) 0.0624(7) Uani 1 1 d .
H12 H 0.6427 0.6275 0.3932 0.075 Uiso 1 1 calc R
C20 C 0.68021(17) 0.3111(3) 0.57026(9) 0.0638(7) Uani 1 1 d .
H20 H 0.7256 0.3149 0.5957 0.077 Uiso 1 1 calc R
C21 C 0.60630(18) 0.2146(4) 0.57407(8) 0.0651(7) Uani 1 1 d .
H21 H 0.6018 0.1558 0.6022 0.078 Uiso 1 1 calc R
C23 C 0.76763(16) 0.5134(3) 0.52520(9) 0.0674(7) Uani 1 1 d .
H23A H 0.7710 0.5349 0.4924 0.101 Uiso 1 1 calc GR
H23B H 0.8190 0.4510 0.5397 0.101 Uiso 1 1 calc GR
H23C H 0.7637 0.6247 0.5411 0.101 Uiso 1 1 calc GR
C5 C 0.34073(15) 0.2616(4) 0.22700(9) 0.0651(7) Uani 1 1 d .
H5 H 0.3327 0.2565 0.1941 0.078 Uiso 1 1 calc R
C4 C 0.30502(15) 0.1325(4) 0.25218(9) 0.0692(7) Uani 1 1 d .
H4 H 0.2736 0.0390 0.2364 0.083 Uiso 1 1 calc R
C10 C 0.51319(18) 0.8572(4) 0.31695(9) 0.0691(7) Uani 1 1 d .
H10 H 0.5056 0.9711 0.3043 0.083 Uiso 1 1 calc R
C11 C 0.58504(19) 0.8189(4) 0.35031(10) 0.0713(7) Uani 1 1 d .
H11 H 0.6274 0.9053 0.3590 0.086 Uiso 1 1 calc R

loop_
_atom_site_aniso_label
_atom_site_aniso_U_11
_atom_site_aniso_U_22
_atom_site_aniso_U_33
_atom_site_aniso_U_23
_atom_site_aniso_U_13
_atom_site_aniso_U_12
O2 0.0506(10) 0.0752(12) 0.0638(10) -0.0026(9) 0.0037(7) 0.0145(9)
O1 0.0507(10) 0.0955(14) 0.0647(11) 0.0021(9) 0.0075(8) -0.0127(9)
C15 0.0445(12) 0.0479(12) 0.0548(13) -0.0009(10) 0.0006(10) 0.0017(9)
C2 0.0374(11) 0.0548(13) 0.0540(13) -0.0039(11) 0.0021(9) 0.0009(10)
C7 0.0363(11) 0.0582(14) 0.0530(12) -0.0024(11) 0.0004(9) 0.0013(10)
C13 0.0433(11) 0.0552(13) 0.0496(12) -0.0052(11) 0.0060(9) -0.0018(10)
C8 0.0435(12) 0.0545(13) 0.0505(12) -0.0031(11) 0.0067(9) 0.0004(10)
C14 0.0417(12) 0.0561(13) 0.0448(12) -0.0059(11) -0.0023(9) 0.0007(10)
C18 0.0580(14) 0.0517(13) 0.0492(12) -0.0025(11) 0.0010(10) 0.0044(11)
C16 0.0512(13) 0.0471(13) 0.0545(13) 0.0028(11) 0.0045(10) 0.0024(10)
C17 0.0553(13) 0.0501(13) 0.0493(13) -0.0029(10) 0.0032(10) 0.0065(11)
C19 0.0579(13) 0.0492(14) 0.0518(13) -0.0066(11) 0.0025(10) 0.0088(11)
C1 0.0441(12) 0.0528(13) 0.0591(14) -0.0005(11) 0.0027(10) -0.0005(10)
C6 0.0431(12) 0.0787(17) 0.0543(13) 0.0005(12) 0.0045(10) -0.0008(12)
C22 0.0631(15) 0.0610(15) 0.0533(14) 0.0004(12) 0.0108(11) 0.0044(12)
C9 0.0584(14) 0.0616(15) 0.0608(15) 0.0024(12) 0.0074(11) 0.0045(12)
C3 0.0463(13) 0.0664(16) 0.0655(15) -0.0048(13) 0.0006(11) -0.0084(11)
C12 0.0530(14) 0.0718(17) 0.0596(14) -0.0054(13) 0.0003(11) -0.0139(12)
C20 0.0633(15) 0.0682(17) 0.0552(14) -0.0045(12) -0.0054(12) 0.0112(13)
C21 0.0803(18) 0.0679(16) 0.0463(13) 0.0054(12) 0.0073(12) 0.0089(14)
C23 0.0622(15) 0.0644(16) 0.0720(15) -0.0084(13) -0.0003(12) 0.0003(13)
C5 0.0468(13) 0.095(2) 0.0509(13) -0.0105(14) 0.0008(10) -0.0055(13)
C4 0.0532(14) 0.0809(18) 0.0700(16) -0.0232(15) -0.0016(12) -0.0094(13)
C10 0.0791(18) 0.0563(15) 0.0737(17) 0.0018(14) 0.0176(14) -0.0060(14)
C11 0.0764(18) 0.0668(18) 0.0711(17) -0.0067(14) 0.0131(14) -0.0240(14)

loop_
_atom_type_symbol
_atom_type_description
_atom_type_scat_dispersion_real
_atom_type_scat_dispersion_imag
_atom_type_scat_source
C C 0.0033 0.0016 'International Tables Vol C Tables 4.2.6.8 and 6.1.1.4'
H H 0.0000 0.0000 'International Tables Vol C Tables 4.2.6.8 and 6.1.1.4'
O O 0.0106 0.0060 'International Tables Vol C Tables 4.2.6.8 and 6.1.1.4'

loop_
_geom_angle_atom_site_label_1
_geom_angle_atom_site_label_2
_geom_angle_atom_site_label_3
_geom_angle
C16 C15 C14 124.23(19)
C16 C15 C1 117.8(2)
C1 C15 C14 117.96(19)
C7 C2 C1 124.8(2)
C3 C2 C7 119.0(2)
C3 C2 C1 116.1(2)
C2 C7 C8 124.25(19)
C6 C7 C2 118.2(2)
C6 C7 C8 117.5(2)
C8 C13 C14 120.20(19)
C12 C13 C8 120.5(2)
C12 C13 C14 119.34(19)
C13 C8 C7 121.3(2)
C9 C8 C7 120.4(2)
C9 C8 C13 117.5(2)
O2 C14 C15 121.5(2)
O2 C14 C13 122.3(2)
C13 C14 C15 116.16(18)
C17 C18 H18 118.7
C19 C18 H18 118.7
C19 C18 C17 122.5(2)
C15 C16 H16 113.8
C15 C16 C17 132.4(2)
C17 C16 H16 113.8
C18 C17 C16 124.5(2)
C22 C17 C18 117.9(2)
C22 C17 C16 117.6(2)
C18 C19 C20 117.7(2)
C18 C19 C23 121.2(2)
C20 C19 C23 121.1(2)
O1 C1 C15 120.5(2)
O1 C1 C2 119.1(2)
C2 C1 C15 120.07(19)
C7 C6 H6 119.1
C5 C6 C7 121.7(2)
C5 C6 H6 119.1
C17 C22 H22 119.9
C21 C22 C17 120.2(2)
C21 C22 H22 119.9
C8 C9 H9 119.3
C10 C9 C8 121.4(2)
C10 C9 H9 119.3
C2 C3 H3 119.3
C4 C3 C2 121.4(2)
C4 C3 H3 119.3
C13 C12 H12 119.8
C11 C12 C13 120.5(2)
C11 C12 H12 119.8
C19 C20 H20 119.5
C21 C20 C19 121.0(2)
C21 C20 H20 119.5
C22 C21 H21 119.7
C20 C21 C22 120.5(2)
C20 C21 H21 119.7
C19 C23 H23A 109.5
C19 C23 H23B 109.5
C19 C23 H23C 109.5
H23A C23 H23B 109.5
H23A C23 H23C 109.5
H23B C23 H23C 109.5
C6 C5 H5 120.0
C4 C5 C6 120.0(2)
C4 C5 H5 120.0
C3 C4 H4 120.3
C5 C4 C3 119.5(2)
C5 C4 H4 120.3
C9 C10 H10 120.0
C11 C10 C9 120.0(3)
C11 C10 H10 120.0
C12 C11 C10 120.0(2)
C12 C11 H11 120.0
C10 C11 H11 120.0

loop_
_geom_bond_atom_site_label_1
_geom_bond_atom_site_label_2
_geom_bond_distance
O2 C14 1.216(2)
O1 C1 1.224(3)
C15 C14 1.507(3)
C15 C16 1.338(3)
C15 C1 1.497(3)
C2 C7 1.406(3)
C2 C1 1.494(3)
C2 C3 1.399(3)
C7 C8 1.490(3)
C7 C6 1.397(3)
C13 C8 1.403(3)
C13 C14 1.489(3)
C13 C12 1.388(3)
C8 C9 1.400(3)
C18 H18 0.9300
C18 C17 1.396(3)
C18 C19 1.386(3)
C16 H16 0.9300
C16 C17 1.467(3)
C17 C22 1.394(3)
C19 C20 1.391(3)
C19 C23 1.505(3)
C6 H6 0.9300
C6 C5 1.378(3)
C22 H22 0.9300
C22 C21 1.382(3)
C9 H9 0.9300
C9 C10 1.380(4)
C3 H3 0.9300
C3 C4 1.381(3)
C12 H12 0.9300
C12 C11 1.376(4)
C20 H20 0.9300
C20 C21 1.376(4)
C21 H21 0.9300
C23 H23A 0.9600
C23 H23B 0.9600
C23 H23C 0.9600
C5 H5 0.9300
C5 C4 1.376(4)
C4 H4 0.9300
C10 H10 0.9300
C10 C11 1.377(4)
C11 H11 0.9300
